data_1563679
loop_
_publ_author_name
'Jin, Geng Bang'
'Raw, Adam D.'
'Skanthakumar, S.'
'Haire, Richard G.'
'Soderholm, L.'
'Ibers, James A.'

_publ_section_title
;
 Single-crystal structures of uranium and neptunium oxychalcogenides AnOQ
 (An=U, Np; Q=S, Se)
;
_journal_issue 3
_journal_name_full 'Journal of Solid State Chemistry'
_journal_page_first 547
_journal_page_last 550
_journal_paper_doi 10.1016/j.jssc.2009.12.013
_journal_volume 183
_journal_year 2010
_chemical_formula_moiety 'Np O S'
_chemical_formula_sum 'Np O S'
_chemical_formula_weight 285.06
_chemical_name_common 'Neptunium oxysulfide'
_space_group_IT_number 129
_space_group_name_Hall '-P 4a 2a'
_space_group_name_H-M_alt 'P 4/n m m :2'
_symmetry_cell_setting tetragonal
_symmetry_space_group_name_H-M 'P 4/n m m :2'
_atom_sites_solution_hydrogens geom
_atom_sites_solution_primary direct
_atom_sites_solution_secondary difmap
_audit_creation_method SHELXL-97
_cell_angle_alpha 90.00
_cell_angle_beta 90.00
_cell_angle_gamma 90.00
_cell_formula_units_Z 2
_cell_length_a 3.8088(3)
_cell_length_b 3.8088(3)
_cell_length_c 6.6491(6)
_cell_measurement_reflns_used 1404
_cell_measurement_temperature 100(2)
_cell_measurement_theta_max 33.67
_cell_measurement_theta_min 3.06
_cell_volume 96.458(14)
_computing_cell_refinement 'APEX2 v2.0-2 (Bruker, 2005)'
_computing_data_collection 'APEX2 v2.1-4 (Bruker, 2007)'
_computing_data_reduction 'SAINT version 7.23a (Bruker, 2005)'
_computing_molecular_graphics 'CrystalMaker for Windows ver. 2.0.6 (2008)'
_computing_publication_material 'SHELXTL-97 (Sheldrick, 1997)'
_computing_structure_refinement 'SHELXL-97 (Sheldrick, 2008)'
_computing_structure_solution 'SHELXS-97 (Sheldrick, 2008)'
_diffrn_ambient_temperature 100(2)
_diffrn_measured_fraction_theta_full 0.986
_diffrn_measured_fraction_theta_max 0.986
_diffrn_measurement_device_type 'Bruker APEX-II CCD'
_diffrn_measurement_method '0.3 wide w/ exposures'
_diffrn_radiation_monochromator graphite
_diffrn_radiation_source 'fine-focus sealed tube'
_diffrn_radiation_type MoK\a
_diffrn_radiation_wavelength 0.71073
_diffrn_reflns_av_R_equivalents 0.0230
_diffrn_reflns_av_sigmaI/netI 0.0126
_diffrn_reflns_limit_h_max 5
_diffrn_reflns_limit_h_min -5
_diffrn_reflns_limit_k_max 5
_diffrn_reflns_limit_k_min -5
_diffrn_reflns_limit_l_max 10
_diffrn_reflns_limit_l_min -10
_diffrn_reflns_number 1690
_diffrn_reflns_theta_full 33.67
_diffrn_reflns_theta_max 33.67
_diffrn_reflns_theta_min 3.06
_exptl_absorpt_coefficient_mu 54.458
_exptl_absorpt_correction_T_max 0.4341
_exptl_absorpt_correction_T_min 0.1581
_exptl_absorpt_correction_type numerical
_exptl_absorpt_process_details 'faces indexed'
_exptl_crystal_colour black
_exptl_crystal_density_diffrn 9.815
_exptl_crystal_density_method 'not measured'
_exptl_crystal_description 'rectangular plate'
_exptl_crystal_F_000 234
_exptl_crystal_size_max 0.055
_exptl_crystal_size_mid 0.033
_exptl_crystal_size_min 0.016
_refine_diff_density_max 1.859
_refine_diff_density_min -3.514
_refine_diff_density_rms 0.594
_refine_ls_extinction_coef 0.027(3)
_refine_ls_extinction_expression Fc^*^=kFc[1+0.001xFc^2^\l^3^/sin(2\q)]^-1/4^
_refine_ls_extinction_method SHELXL
_refine_ls_goodness_of_fit_ref 1.370
_refine_ls_hydrogen_treatment mixed
_refine_ls_matrix_type full
_refine_ls_number_parameters 10
_refine_ls_number_reflns 140
_refine_ls_number_restraints 0
_refine_ls_restrained_S_all 1.370
_refine_ls_R_factor_all 0.0166
_refine_ls_R_factor_gt 0.0166
_refine_ls_shift/su_max 0.000
_refine_ls_shift/su_mean 0.000
_refine_ls_structure_factor_coef Fsqd
_refine_ls_weighting_details
; calc 
 [1.00000+0.00000exp(0.00(sin\q/\l)^2^)]/ 
   [\s^2^(Fo^2^)+0.0000+0.0000*P+(0.0260P)^2^+0.0000sin\q/\l] 
 where P = 1.00000Fo^2^ + 0.00000Fc^2^ 
;
_refine_ls_weighting_scheme calc
_refine_ls_wR_factor_gt 0.0410
_refine_ls_wR_factor_ref 0.0410
_reflns_number_gt 140
_reflns_number_total 140
_reflns_threshold_expression >2sigma(I)
_cod_data_source_file JSSC-2010-183-547.cif
_cod_data_source_block 1
_cod_depositor_comments
;
The following automatic conversions were performed:

data item '_exptl_crystal_density_meas' value 'not measured' was
changed to '?' -- the value is perceived as not measured.

Automatic conversion script
Id: cif_fix_values 8369 2020-08-20 11:38:08Z andrius 
;
_cod_original_sg_symbol_H-M P4/nmm
_cod_database_code 1563679

loop_
_symmetry_equiv_pos_as_xyz
'x, y, z'
'-x+1/2, -y+1/2, z'
'-y+1/2, x, z'
'y, -x+1/2, z'
'-x, y+1/2, -z'
'x+1/2, -y, -z'
'y+1/2, x+1/2, -z'
'-y, -x, -z'
'-x, -y, -z'
'x-1/2, y-1/2, -z'
'y-1/2, -x, -z'
'-y, x-1/2, -z'
'x, -y-1/2, z'
'-x-1/2, y, z'
'-y-1/2, -x-1/2, z'
'y, x, z'

loop_
_atom_site_label
_atom_site_type_symbol
_atom_site_fract_x
_atom_site_fract_y
_atom_site_fract_z
_atom_site_U_iso_or_equiv
_atom_site_adp_type
_atom_site_occupancy
_atom_site_symmetry_multiplicity
_atom_site_calc_flag
_atom_site_refinement_flags
_atom_site_disorder_assembly
_atom_site_disorder_group
Np Np 0.2500 0.2500 0.20055(3) 0.00271(19) Uani 1 8 d S . .
S S 0.2500 0.2500 0.6350(3) 0.0045(3) Uani 1 8 d S . .
O O 0.7500 0.2500 0.0000 0.0054(9) Uani 1 8 d S . .

loop_
_atom_site_aniso_label
_atom_site_aniso_U_11
_atom_site_aniso_U_22
_atom_site_aniso_U_33
_atom_site_aniso_U_23
_atom_site_aniso_U_13
_atom_site_aniso_U_12
Np 0.0022(2) 0.0022(2) 0.0038(2) 0.000 0.000 0.000
S 0.0048(5) 0.0048(5) 0.0039(8) 0.000 0.000 0.000
O 0.0056(13) 0.0056(13) 0.005(2) 0.000 0.000 0.000

loop_
_atom_type_symbol
_atom_type_description
_atom_type_scat_dispersion_real
_atom_type_scat_dispersion_imag
_atom_type_scat_source
O O 0.0106 0.0060 'International Tables Vol C Tables 4.2.6.8 and 6.1.1.4'
S S 0.1246 0.1234 'International Tables Vol C Tables 4.2.6.8 and 6.1.1.4'
Np Np -11.4937 4.1493 'International Tables Vol C Tables 4.2.6.8 and 6.1.1.4'

loop_
_geom_angle_atom_site_label_1
_geom_angle_atom_site_label_2
_geom_angle_atom_site_label_3
_geom_angle
_geom_angle_site_symmetry_1
_geom_angle_site_symmetry_3
O Np O 70.792(6) 9_655 1_455
O Np O 109.999(11) 9_655 9_665
O Np O 70.792(6) 1_455 9_665
O Np O 70.792(6) 9_655 .
O Np O 109.999(11) 1_455 .
O Np O 70.792(6) 9_665 .
O Np S 125.000(5) 9_655 .
O Np S 125.000(5) 1_455 .
O Np S 125.000(5) 9_665 .
O Np S 125.000(5) . .
O Np S 138.802(17) 9_655 9_666
O Np S 138.802(17) 1_455 9_666
O Np S 71.28(3) 9_665 9_666
O Np S 71.28(3) . 9_666
S Np S 67.90(4) . 9_666
O Np S 71.28(3) 9_655 9_556
O Np S 71.28(3) 1_455 9_556
O Np S 138.802(17) 9_665 9_556
O Np S 138.802(17) . 9_556
S Np S 67.90(4) . 9_556
S Np S 135.81(7) 9_666 9_556
O Np S 138.802(17) 9_655 9_566
O Np S 71.28(3) 1_455 9_566
O Np S 71.28(3) 9_665 9_566
O Np S 138.802(17) . 9_566
S Np S 67.90(4) . 9_566
S Np S 81.87(3) 9_666 9_566
S Np S 81.87(3) 9_556 9_566
O Np S 71.28(3) 9_655 9_656
O Np S 138.802(17) 1_455 9_656
O Np S 138.802(17) 9_665 9_656
O Np S 71.28(3) . 9_656
S Np S 67.90(4) . 9_656
S Np S 81.87(3) 9_666 9_656
S Np S 81.87(3) 9_556 9_656
S Np S 135.81(7) 9_566 9_656
O Np Np 35.396(3) 9_655 9
O Np Np 35.396(3) 1_455 9
O Np Np 90.457(10) 9_665 9
O Np Np 90.457(10) . 9
S Np Np 134.719(6) . 9
S Np Np 157.38(4) 9_666 9
S Np Np 66.81(4) 9_556 9
S Np Np 105.35(2) 9_566 9
S Np Np 105.35(2) 9_656 9
O Np Np 35.396(3) 9_655 9_655
O Np Np 90.457(10) 1_455 9_655
O Np Np 90.457(10) 9_665 9_655
O Np Np 35.396(3) . 9_655
S Np Np 134.719(6) . 9_655
S Np Np 105.35(2) 9_666 9_655
S Np Np 105.35(2) 9_556 9_655
S Np Np 157.38(4) 9_566 9_655
S Np Np 66.81(4) 9_656 9_655
Np Np Np 60.324(7) 9 9_655
O Np Np 90.457(10) 9_655 9_565
O Np Np 35.396(3) 1_455 9_565
O Np Np 35.396(3) 9_665 9_565
O Np Np 90.457(10) . 9_565
S Np Np 134.719(6) . 9_565
S Np Np 105.35(2) 9_666 9_565
S Np Np 105.35(2) 9_556 9_565
S Np Np 66.81(4) 9_566 9_565
S Np Np 157.38(4) 9_656 9_565
Np Np Np 60.324(7) 9 9_565
Np Np Np 90.561(12) 9_655 9_565
Np S Np 112.10(4) . 9_666
Np S Np 112.10(4) . 9_556
Np S Np 135.81(7) 9_666 9_556
Np S Np 112.10(4) . 9_656
Np S Np 81.87(3) 9_666 9_656
Np S Np 81.87(3) 9_556 9_656
Np S Np 112.10(4) . 9_566
Np S Np 81.87(3) 9_666 9_566
Np S Np 81.87(3) 9_556 9_566
Np S Np 135.81(7) 9_656 9_566
Np O Np 109.207(5) 9_655 1_655
Np O Np 110.000(11) 9_655 9_665
Np O Np 109.207(6) 1_655 9_665
Np O Np 109.208(6) 9_655 .
Np O Np 110.000(11) 1_655 .
Np O Np 109.208(5) 9_665 .

loop_
_geom_bond_atom_site_label_1
_geom_bond_atom_site_label_2
_geom_bond_distance
_geom_bond_site_symmetry_2
Np O 2.32486(19) 9_655
Np O 2.32486(19) 1_455
Np O 2.32486(19) 9_665
Np O 2.32486(19) .
Np S 2.889(2) .
Np S 2.9067(8) 9_666
Np S 2.9067(8) 9_556
Np S 2.9067(8) 9_566
Np S 2.9067(8) 9_656
Np Np 3.7903(4) 9
Np Np 3.7903(4) 9_655
Np Np 3.7903(4) 9_565
S Np 2.9067(8) 9_666
S Np 2.9067(8) 9_556
S Np 2.9067(8) 9_656
S Np 2.9067(8) 9_566
O Np 2.32484(19) 9_655
O Np 2.32484(19) 1_655
O Np 2.32484(19) 9_665
